data_2223858
loop_
_publ_author_name
'Peitz, Stephan'
'Peulecke, Normen'
'M\"uller, Bernd H.'
'Spannenberg, Anke'
'Rosenthal, Uwe'

_publ_section_title
;Diacetonitrile[<i>N</i>,<i>N</i>'-bis(2,6-diisopropylphenyl)ethane-1,2-diimine]dichloridochromium(II)
 acetonitrile solvate
;
_journal_coeditor_code IM2148
_journal_issue 11
_journal_name_full 'Acta Crystallographica Section E'
_journal_page_first m1336
_journal_paper_doi 10.1107/S1600536809040094
_journal_volume 65
_journal_year 2009
_chemical_formula_iupac '[Cr Cl2 (C2 H3 N)2 (C26 H36 N2)], C2 H3 N'
_chemical_formula_moiety 'C30 H42 Cl2 Cr N4, C2 H3 N'
_chemical_formula_sum 'C32 H45 Cl2 Cr N5'
_chemical_formula_weight 622.63
_chemical_name_systematic
;
Diacetonitrile[<i>N</i>,<i>N</i>'-bis(2,6-diisopropylphenyl)ethane-1,2-\
diimine]dichloridochromium(II) acetonitrile solvate
;
_space_group_IT_number 14
_symmetry_cell_setting monoclinic
_symmetry_space_group_name_Hall '-P 2ybc'
_symmetry_space_group_name_H-M 'P 1 21/c 1'
_atom_sites_solution_hydrogens geom
_atom_sites_solution_primary direct
_atom_sites_solution_secondary difmap
_audit_creation_method SHELXL-97
_cell_angle_alpha 90.00
_cell_angle_beta 97.838(2)
_cell_angle_gamma 90.00
_cell_formula_units_Z 4
_cell_length_a 18.7305(6)
_cell_length_b 13.2462(5)
_cell_length_c 13.9582(4)
_cell_measurement_reflns_used 12659
_cell_measurement_temperature 200(2)
_cell_measurement_theta_max 29.59
_cell_measurement_theta_min 2.07
_cell_volume 3430.8(2)
_computing_cell_refinement 'X-AREA (Stoe & Cie, 2005)'
_computing_data_collection 'X-AREA (Stoe & Cie, 2005)'
_computing_data_reduction 'X-AREA (Stoe & Cie, 2005)'
_computing_molecular_graphics 'XP in SHELXTL (Sheldrick, 2008)'
_computing_publication_material 'SHELXTL (Sheldrick, 2008'
_computing_structure_refinement 'SHELXL97 (Sheldrick, 2008)'
_computing_structure_solution 'SHELXS97 (Sheldrick, 2008)'
_diffrn_ambient_temperature 200(2)
_diffrn_measured_fraction_theta_full 1.000
_diffrn_measured_fraction_theta_max 1.000
_diffrn_measurement_device_type 'Stoe IPDSII'
_diffrn_measurement_method \w
_diffrn_radiation_monochromator graphite
_diffrn_radiation_source 'fine-focus sealed tube'
_diffrn_radiation_type MoK\a
_diffrn_radiation_wavelength 0.71073
_diffrn_reflns_av_R_equivalents 0.0361
_diffrn_reflns_av_sigmaI/netI 0.0262
_diffrn_reflns_limit_h_max 23
_diffrn_reflns_limit_h_min -23
_diffrn_reflns_limit_k_max 16
_diffrn_reflns_limit_k_min -16
_diffrn_reflns_limit_l_max 17
_diffrn_reflns_limit_l_min -17
_diffrn_reflns_number 53468
_diffrn_reflns_theta_full 27.00
_diffrn_reflns_theta_max 27.00
_diffrn_reflns_theta_min 1.89
_exptl_absorpt_coefficient_mu 0.517
_exptl_absorpt_correction_T_max 0.8473
_exptl_absorpt_correction_T_min 0.7611
_exptl_absorpt_correction_type numerical
_exptl_absorpt_process_details '(<i>X-SHAPE</i> and <i>X-RED32</i>; Stoe & Cie, 2005)'
_exptl_crystal_colour brown
_exptl_crystal_density_diffrn 1.205
_exptl_crystal_density_method 'not measured'
_exptl_crystal_description prism
_exptl_crystal_F_000 1320
_exptl_crystal_size_max 0.5
_exptl_crystal_size_mid 0.5
_exptl_crystal_size_min 0.4
_refine_diff_density_max 0.471
_refine_diff_density_min -0.397
_refine_ls_extinction_method none
_refine_ls_goodness_of_fit_ref 1.200
_refine_ls_hydrogen_treatment constr
_refine_ls_matrix_type full
_refine_ls_number_parameters 364
_refine_ls_number_reflns 7489
_refine_ls_number_restraints 0
_refine_ls_restrained_S_all 1.200
_refine_ls_R_factor_all 0.0540
_refine_ls_R_factor_gt 0.0433
_refine_ls_shift/su_max 0.001
_refine_ls_shift/su_mean 0.000
_refine_ls_structure_factor_coef Fsqd
_refine_ls_weighting_details 'calc w=1/[\s^2^(Fo^2^)+(0.0286P)^2^+3.9005P] where P=(Fo^2^+2Fc^2^)/3'
_refine_ls_weighting_scheme calc
_refine_ls_wR_factor_gt 0.1056
_refine_ls_wR_factor_ref 0.1080
_reflns_number_gt 6233
_reflns_number_total 7489
_reflns_threshold_expression I>2\s(I)
_cod_data_source_file im2148.cif
_cod_data_source_block I
_cod_original_sg_symbol_H-M 'P 21/c'
_cod_database_code 2223858
_cod_database_fobs_code 2223858

loop_
_symmetry_equiv_pos_as_xyz
'x, y, z'
'-x, y+1/2, -z+1/2'
'-x, -y, -z'
'x, -y-1/2, z-1/2'

loop_
_atom_site_type_symbol
_atom_site_label
_atom_site_fract_x
_atom_site_fract_y
_atom_site_fract_z
_atom_site_U_iso_or_equiv
_atom_site_adp_type
_atom_site_calc_flag
_atom_site_refinement_flags
_atom_site_occupancy
_atom_site_disorder_assembly
_atom_site_disorder_group
N N5 0.1588(3) 0.3180(4) 0.4602(4) 0.1140(18) Uani d . 1 . .
C C31 0.1283(3) 0.3863(4) 0.4315(3) 0.0728(13) Uani d . 1 . .
C C32 0.0890(2) 0.4750(3) 0.3954(3) 0.0679(11) Uani d . 1 . .
H H32A 0.1213 0.5336 0.4020 0.102 Uiso calc R 1 . .
H H32B 0.0490 0.4866 0.4325 0.102 Uiso calc R 1 . .
H H32C 0.0700 0.4652 0.3271 0.102 Uiso calc R 1 . .
C C1 0.27829(12) 0.77519(18) 0.13545(17) 0.0227(5) Uani d . 1 . .
H H1A 0.2894 0.8190 0.0857 0.027 Uiso calc R 1 . .
C C2 0.24076(12) 0.68549(18) 0.11524(18) 0.0225(5) Uani d . 1 . .
H H2A 0.2236 0.6656 0.0508 0.027 Uiso calc R 1 . .
C C3 0.32484(13) 0.89587(17) 0.25385(17) 0.0215(5) Uani d . 1 . .
C C4 0.27698(13) 0.96797(18) 0.28368(18) 0.0249(5) Uani d . 1 . .
C C5 0.30411(14) 1.06144(19) 0.3145(2) 0.0301(6) Uani d . 1 . .
H H5A 0.2729 1.1101 0.3365 0.036 Uiso calc R 1 . .
C C6 0.37644(15) 1.0852(2) 0.3138(2) 0.0329(6) Uani d . 1 . .
H H6A 0.3945 1.1490 0.3369 0.039 Uiso calc R 1 . .
C C7 0.42186(14) 1.0162(2) 0.2795(2) 0.0315(6) Uani d . 1 . .
H H7A 0.4705 1.0343 0.2762 0.038 Uiso calc R 1 . .
C C8 0.39764(13) 0.91987(19) 0.24949(19) 0.0264(5) Uani d . 1 . .
C C9 0.19649(13) 0.9481(2) 0.2747(2) 0.0320(6) Uani d . 1 . .
H H9A 0.1893 0.8732 0.2716 0.038 Uiso calc R 1 . .
C C10 0.16000(18) 0.9923(3) 0.1792(3) 0.0591(10) Uani d . 1 . .
H H10A 0.1831 0.9654 0.1257 0.089 Uiso calc R 1 . .
H H10B 0.1647 1.0660 0.1809 0.089 Uiso calc R 1 . .
H H10C 0.1088 0.9740 0.1699 0.089 Uiso calc R 1 . .
C C11 0.16168(17) 0.9872(3) 0.3605(3) 0.0514(9) Uani d . 1 . .
H H11A 0.1863 0.9579 0.4205 0.077 Uiso calc R 1 . .
H H11B 0.1107 0.9679 0.3524 0.077 Uiso calc R 1 . .
H H11C 0.1657 1.0609 0.3636 0.077 Uiso calc R 1 . .
C C12 0.44939(14) 0.8477(2) 0.2111(2) 0.0335(6) Uani d . 1 . .
H H12A 0.4234 0.7826 0.1952 0.040 Uiso calc R 1 . .
C C13 0.47405(18) 0.8879(3) 0.1183(3) 0.0487(8) Uani d . 1 . .
H H13A 0.4319 0.9012 0.0703 0.073 Uiso calc R 1 . .
H H13B 0.5049 0.8377 0.0927 0.073 Uiso calc R 1 . .
H H13C 0.5012 0.9507 0.1324 0.073 Uiso calc R 1 . .
C C14 0.51433(16) 0.8257(3) 0.2870(3) 0.0483(8) Uani d . 1 . .
H H14A 0.4977 0.7995 0.3457 0.073 Uiso calc R 1 . .
H H14B 0.5417 0.8880 0.3022 0.073 Uiso calc R 1 . .
H H14C 0.5453 0.7754 0.2616 0.073 Uiso calc R 1 . .
C C15 0.17107(13) 0.55834(18) 0.17315(17) 0.0223(5) Uani d . 1 . .
C C16 0.09994(13) 0.5968(2) 0.15552(18) 0.0257(5) Uani d . 1 . .
C C17 0.04407(15) 0.5284(2) 0.1314(2) 0.0344(6) Uani d . 1 . .
H H17A -0.0040 0.5526 0.1185 0.041 Uiso calc R 1 . .
C C18 0.05677(16) 0.4263(2) 0.1257(2) 0.0390(7) Uani d . 1 . .
H H18A 0.0177 0.3812 0.1089 0.047 Uiso calc R 1 . .
C C19 0.12614(16) 0.3896(2) 0.1445(2) 0.0374(7) Uani d . 1 . .
H H19A 0.1342 0.3190 0.1413 0.045 Uiso calc R 1 . .
C C20 0.18483(14) 0.45424(19) 0.16800(19) 0.0282(5) Uani d . 1 . .
C C21 0.08221(13) 0.7084(2) 0.1614(2) 0.0293(6) Uani d . 1 . .
H H21A 0.1275 0.7449 0.1872 0.035 Uiso calc R 1 . .
C C22 0.05521(16) 0.7513(2) 0.0607(2) 0.0401(7) Uani d . 1 . .
H H22A 0.0913 0.7388 0.0174 0.060 Uiso calc R 1 . .
H H22B 0.0474 0.8242 0.0657 0.060 Uiso calc R 1 . .
H H22C 0.0098 0.7184 0.0348 0.060 Uiso calc R 1 . .
C C23 0.02642(16) 0.7285(3) 0.2299(2) 0.0448(8) Uani d . 1 . .
H H23A 0.0440 0.7012 0.2940 0.067 Uiso calc R 1 . .
H H23B -0.0192 0.6957 0.2046 0.067 Uiso calc R 1 . .
H H23C 0.0188 0.8014 0.2348 0.067 Uiso calc R 1 . .
C C24 0.26105(15) 0.4138(2) 0.1798(2) 0.0331(6) Uani d . 1 . .
H H24A 0.2930 0.4647 0.2173 0.040 Uiso calc R 1 . .
C C25 0.28633(18) 0.4018(3) 0.0804(3) 0.0496(8) Uani d . 1 . .
H H25A 0.2807 0.4662 0.0456 0.074 Uiso calc R 1 . .
H H25B 0.2573 0.3499 0.0433 0.074 Uiso calc R 1 . .
H H25C 0.3371 0.3817 0.0889 0.074 Uiso calc R 1 . .
C C26 0.2691(2) 0.3140(2) 0.2351(3) 0.0593(10) Uani d . 1 . .
H H26A 0.2531 0.3227 0.2985 0.089 Uiso calc R 1 . .
H H26B 0.3198 0.2932 0.2437 0.089 Uiso calc R 1 . .
H H26C 0.2397 0.2622 0.1984 0.089 Uiso calc R 1 . .
Cl Cl1 0.39614(3) 0.60550(5) 0.26626(5) 0.03066(15) Uani d . 1 . .
Cl Cl2 0.19247(3) 0.71492(5) 0.38646(4) 0.02861(14) Uani d . 1 . .
Cr Cr1 0.29054(2) 0.67426(3) 0.31096(3) 0.01897(9) Uani d . 1 . .
N N1 0.29772(10) 0.79602(14) 0.22866(14) 0.0200(4) Uani d . 1 . .
N N2 0.23010(10) 0.62865(14) 0.19125(14) 0.0191(4) Uani d . 1 . .
N N3 0.35525(11) 0.75068(17) 0.42260(15) 0.0273(5) Uani d . 1 . .
C C27 0.38699(14) 0.8105(2) 0.46731(19) 0.0298(6) Uani d . 1 . .
C C28 0.42740(19) 0.8893(3) 0.5229(2) 0.0474(8) Uani d . 1 . .
H H28A 0.4790 0.8737 0.5293 0.071 Uiso calc R 1 . .
H H28B 0.4123 0.8932 0.5873 0.071 Uiso calc R 1 . .
H H28C 0.4183 0.9541 0.4898 0.071 Uiso calc R 1 . .
N N4 0.29488(12) 0.54279(17) 0.39918(16) 0.0306(5) Uani d . 1 . .
C C29 0.30724(16) 0.4809(2) 0.4545(2) 0.0364(6) Uani d . 1 . .
C C30 0.3258(2) 0.4026(3) 0.5276(3) 0.0606(10) Uani d . 1 . .
H H30A 0.3728 0.3735 0.5200 0.091 Uiso calc R 1 . .
H H30B 0.2891 0.3494 0.5196 0.091 Uiso calc R 1 . .
H H30C 0.3279 0.4323 0.5923 0.091 Uiso calc R 1 . .

loop_
_atom_site_aniso_label
_atom_site_aniso_U_11
_atom_site_aniso_U_22
_atom_site_aniso_U_33
_atom_site_aniso_U_12
_atom_site_aniso_U_13
_atom_site_aniso_U_23
N5 0.094(3) 0.100(4) 0.139(5) -0.025(3) -0.018(3) 0.045(3)
C31 0.072(3) 0.080(3) 0.063(3) -0.039(3) 0.000(2) 0.012(2)
C32 0.075(3) 0.072(3) 0.056(2) -0.030(2) 0.005(2) 0.004(2)
C1 0.0220(11) 0.0240(12) 0.0226(12) 0.0000(9) 0.0053(9) 0.0049(9)
C2 0.0225(11) 0.0237(12) 0.0212(11) 0.0004(9) 0.0028(9) 0.0000(9)
C3 0.0218(11) 0.0196(11) 0.0223(12) -0.0035(9) 0.0004(9) 0.0033(9)
C4 0.0244(12) 0.0209(11) 0.0284(13) -0.0001(9) 0.0005(10) 0.0035(10)
C5 0.0306(13) 0.0212(12) 0.0386(15) 0.0017(10) 0.0050(11) 0.0013(11)
C6 0.0366(14) 0.0213(12) 0.0397(15) -0.0096(11) 0.0020(12) -0.0012(11)
C7 0.0254(13) 0.0298(14) 0.0388(15) -0.0088(10) 0.0028(11) 0.0012(11)
C8 0.0235(12) 0.0268(12) 0.0290(13) -0.0027(10) 0.0039(10) 0.0030(10)
C9 0.0222(12) 0.0241(13) 0.0491(17) 0.0017(10) 0.0028(11) -0.0021(12)
C10 0.0368(17) 0.059(2) 0.075(3) 0.0022(16) -0.0151(17) 0.0134(19)
C11 0.0326(16) 0.0463(18) 0.079(3) 0.0003(14) 0.0208(16) -0.0147(17)
C12 0.0227(12) 0.0334(14) 0.0460(16) -0.0069(10) 0.0104(11) -0.0077(12)
C13 0.0465(18) 0.053(2) 0.0511(19) -0.0157(15) 0.0244(15) -0.0143(16)
C14 0.0292(15) 0.0533(19) 0.063(2) 0.0093(14) 0.0066(14) -0.0056(17)
C15 0.0253(12) 0.0227(12) 0.0188(11) -0.0049(9) 0.0026(9) -0.0016(9)
C16 0.0210(11) 0.0328(13) 0.0232(12) -0.0038(10) 0.0023(9) -0.0027(10)
C17 0.0255(13) 0.0437(16) 0.0335(15) -0.0083(12) 0.0027(11) -0.0029(12)
C18 0.0350(15) 0.0412(16) 0.0402(16) -0.0197(13) 0.0034(13) -0.0052(13)
C19 0.0450(17) 0.0249(13) 0.0415(16) -0.0119(12) 0.0035(13) -0.0029(12)
C20 0.0345(14) 0.0241(12) 0.0254(13) -0.0051(10) 0.0028(10) -0.0013(10)
C21 0.0205(12) 0.0336(14) 0.0332(14) 0.0015(10) 0.0013(10) -0.0064(11)
C22 0.0350(15) 0.0423(16) 0.0419(17) 0.0061(13) 0.0013(13) 0.0014(13)
C23 0.0336(15) 0.059(2) 0.0427(17) 0.0101(14) 0.0077(13) -0.0114(15)
C24 0.0373(15) 0.0211(12) 0.0394(15) 0.0021(11) -0.0006(12) -0.0004(11)
C25 0.0441(18) 0.054(2) 0.051(2) 0.0076(15) 0.0073(15) -0.0061(16)
C26 0.062(2) 0.0332(17) 0.081(3) 0.0076(16) 0.004(2) 0.0178(17)
Cl1 0.0237(3) 0.0302(3) 0.0383(4) 0.0063(2) 0.0051(2) 0.0025(3)
Cl2 0.0267(3) 0.0366(3) 0.0235(3) -0.0023(2) 0.0070(2) -0.0041(2)
Cr1 0.01892(18) 0.01898(18) 0.01855(18) -0.00166(14) 0.00090(13) 0.00088(15)
N1 0.0169(9) 0.0181(9) 0.0250(10) -0.0013(7) 0.0035(8) -0.0003(8)
N2 0.0195(9) 0.0176(9) 0.0205(10) -0.0011(7) 0.0032(8) -0.0017(8)
N3 0.0277(11) 0.0304(11) 0.0227(11) -0.0039(9) -0.0009(9) 0.0016(9)
C27 0.0304(13) 0.0353(15) 0.0234(13) -0.0050(11) 0.0024(10) 0.0041(11)
C28 0.057(2) 0.0473(18) 0.0369(17) -0.0224(16) 0.0029(15) -0.0106(14)
N4 0.0340(12) 0.0283(11) 0.0291(12) -0.0043(9) 0.0029(9) 0.0024(10)
C29 0.0433(16) 0.0306(14) 0.0344(15) -0.0051(12) 0.0018(12) 0.0042(12)
C30 0.078(3) 0.046(2) 0.054(2) -0.0021(18) -0.0039(19) 0.0248(17)

loop_
_atom_type_symbol
_atom_type_description
_atom_type_scat_dispersion_real
_atom_type_scat_dispersion_imag
_atom_type_scat_source
C C 0.0033 0.0016 'International Tables Vol C Tables 4.2.6.8 and 6.1.1.4'
H H 0.0000 0.0000 'International Tables Vol C Tables 4.2.6.8 and 6.1.1.4'
N N 0.0061 0.0033 'International Tables Vol C Tables 4.2.6.8 and 6.1.1.4'
Cl Cl 0.1484 0.1585 'International Tables Vol C Tables 4.2.6.8 and 6.1.1.4'
Cr Cr 0.3209 0.6236 'International Tables Vol C Tables 4.2.6.8 and 6.1.1.4'

loop_
_geom_angle_atom_site_label_1
_geom_angle_atom_site_label_2
_geom_angle_atom_site_label_3
_geom_angle_site_symmetry_1
_geom_angle_site_symmetry_3
_geom_angle
_geom_angle_publ_flag
N5 C31 C32 . . 179.4(6) ?
C31 C32 H32A . . 109.5 ?
C31 C32 H32B . . 109.5 ?
H32A C32 H32B . . 109.5 ?
C31 C32 H32C . . 109.5 ?
H32A C32 H32C . . 109.5 ?
H32B C32 H32C . . 109.5 ?
N1 C1 C2 . . 116.0(2) ?
N1 C1 H1A . . 122.0 ?
C2 C1 H1A . . 122.0 ?
N2 C2 C1 . . 116.5(2) ?
N2 C2 H2A . . 121.7 ?
C1 C2 H2A . . 121.8 ?
C8 C3 C4 . . 121.2(2) ?
C8 C3 N1 . . 120.4(2) ?
C4 C3 N1 . . 118.4(2) ?
C5 C4 C3 . . 118.4(2) ?
C5 C4 C9 . . 119.9(2) ?
C3 C4 C9 . . 121.4(2) ?
C4 C5 C6 . . 121.1(2) ?
C4 C5 H5A . . 119.4 ?
C6 C5 H5A . . 119.4 ?
C7 C6 C5 . . 119.9(2) ?
C7 C6 H6A . . 120.0 ?
C5 C6 H6A . . 120.0 ?
C6 C7 C8 . . 121.3(2) ?
C6 C7 H7A . . 119.4 ?
C8 C7 H7A . . 119.4 ?
C7 C8 C3 . . 118.0(2) ?
C7 C8 C12 . . 119.1(2) ?
C3 C8 C12 . . 122.9(2) ?
C4 C9 C10 . . 109.0(2) ?
C4 C9 C11 . . 113.6(2) ?
C10 C9 C11 . . 111.4(3) ?
C4 C9 H9A . . 107.5 ?
C10 C9 H9A . . 107.5 ?
C11 C9 H9A . . 107.5 ?
C9 C10 H10A . . 109.5 ?
C9 C10 H10B . . 109.5 ?
H10A C10 H10B . . 109.5 ?
C9 C10 H10C . . 109.5 ?
H10A C10 H10C . . 109.5 ?
H10B C10 H10C . . 109.5 ?
C9 C11 H11A . . 109.5 ?
C9 C11 H11B . . 109.5 ?
H11A C11 H11B . . 109.5 ?
C9 C11 H11C . . 109.5 ?
H11A C11 H11C . . 109.5 ?
H11B C11 H11C . . 109.5 ?
C8 C12 C14 . . 111.3(2) ?
C8 C12 C13 . . 111.2(2) ?
C14 C12 C13 . . 110.5(2) ?
C8 C12 H12A . . 107.9 ?
C14 C12 H12A . . 107.9 ?
C13 C12 H12A . . 107.9 ?
C12 C13 H13A . . 109.5 ?
C12 C13 H13B . . 109.5 ?
H13A C13 H13B . . 109.5 ?
C12 C13 H13C . . 109.5 ?
H13A C13 H13C . . 109.5 ?
H13B C13 H13C . . 109.5 ?
C12 C14 H14A . . 109.5 ?
C12 C14 H14B . . 109.5 ?
H14A C14 H14B . . 109.5 ?
C12 C14 H14C . . 109.5 ?
H14A C14 H14C . . 109.5 ?
H14B C14 H14C . . 109.5 ?
C20 C15 C16 . . 121.2(2) ?
C20 C15 N2 . . 120.1(2) ?
C16 C15 N2 . . 118.6(2) ?
C17 C16 C15 . . 117.8(2) ?
C17 C16 C21 . . 119.0(2) ?
C15 C16 C21 . . 123.2(2) ?
C18 C17 C16 . . 121.6(3) ?
C18 C17 H17A . . 119.2 ?
C16 C17 H17A . . 119.2 ?
C17 C18 C19 . . 120.1(3) ?
C17 C18 H18A . . 120.0 ?
C19 C18 H18A . . 120.0 ?
C18 C19 C20 . . 121.3(3) ?
C18 C19 H19A . . 119.3 ?
C20 C19 H19A . . 119.3 ?
C19 C20 C15 . . 118.0(3) ?
C19 C20 C24 . . 120.6(2) ?
C15 C20 C24 . . 121.2(2) ?
C16 C21 C23 . . 112.0(2) ?
C16 C21 C22 . . 111.0(2) ?
C23 C21 C22 . . 109.8(2) ?
C16 C21 H21A . . 108.0 ?
C23 C21 H21A . . 108.0 ?
C22 C21 H21A . . 108.0 ?
C21 C22 H22A . . 109.5 ?
C21 C22 H22B . . 109.5 ?
H22A C22 H22B . . 109.5 ?
C21 C22 H22C . . 109.5 ?
H22A C22 H22C . . 109.5 ?
H22B C22 H22C . . 109.5 ?
C21 C23 H23A . . 109.5 ?
C21 C23 H23B . . 109.5 ?
H23A C23 H23B . . 109.5 ?
C21 C23 H23C . . 109.5 ?
H23A C23 H23C . . 109.5 ?
H23B C23 H23C . . 109.5 ?
C20 C24 C26 . . 112.8(3) ?
C20 C24 C25 . . 110.0(2) ?
C26 C24 C25 . . 110.2(3) ?
C20 C24 H24A . . 107.9 ?
C26 C24 H24A . . 107.9 ?
C25 C24 H24A . . 107.9 ?
C24 C25 H25A . . 109.5 ?
C24 C25 H25B . . 109.5 ?
H25A C25 H25B . . 109.5 ?
C24 C25 H25C . . 109.5 ?
H25A C25 H25C . . 109.5 ?
H25B C25 H25C . . 109.5 ?
C24 C26 H26A . . 109.5 ?
C24 C26 H26B . . 109.5 ?
H26A C26 H26B . . 109.5 ?
C24 C26 H26C . . 109.5 ?
H26A C26 H26C . . 109.5 ?
H26B C26 H26C . . 109.5 ?
N2 Cr1 N1 . . 80.59(8) ?
N2 Cr1 N3 . . 168.26(8) ?
N1 Cr1 N3 . . 87.72(8) ?
N2 Cr1 N4 . . 102.18(8) ?
N1 Cr1 N4 . . 173.95(8) ?
N3 Cr1 N4 . . 89.57(9) ?
N2 Cr1 Cl2 . . 93.30(6) ?
N1 Cr1 Cl2 . . 101.24(6) ?
N3 Cr1 Cl2 . . 87.90(6) ?
N4 Cr1 Cl2 . . 84.06(7) ?
N2 Cr1 Cl1 . . 93.62(6) ?
N1 Cr1 Cl1 . . 92.03(6) ?
N3 Cr1 Cl1 . . 87.83(6) ?
N4 Cr1 Cl1 . . 82.46(7) ?
Cl2 Cr1 Cl1 . . 165.88(3) ?
C1 N1 C3 . . 117.9(2) ?
C1 N1 Cr1 . . 111.36(15) ?
C3 N1 Cr1 . . 130.52(15) ?
C2 N2 C15 . . 114.74(19) ?
C2 N2 Cr1 . . 111.55(15) ?
C15 N2 Cr1 . . 132.96(15) ?
C27 N3 Cr1 . . 163.3(2) ?
N3 C27 C28 . . 178.6(3) ?
C27 C28 H28A . . 109.5 ?
C27 C28 H28B . . 109.5 ?
H28A C28 H28B . . 109.5 ?
C27 C28 H28C . . 109.5 ?
H28A C28 H28C . . 109.5 ?
H28B C28 H28C . . 109.5 ?
C29 N4 Cr1 . . 168.1(2) ?
N4 C29 C30 . . 177.9(3) ?
C29 C30 H30A . . 109.5 ?
C29 C30 H30B . . 109.5 ?
H30A C30 H30B . . 109.5 ?
C29 C30 H30C . . 109.5 ?
H30A C30 H30C . . 109.5 ?
H30B C30 H30C . . 109.5 ?

loop_
_geom_bond_atom_site_label_1
_geom_bond_atom_site_label_2
_geom_bond_site_symmetry_2
_geom_bond_distance
_geom_bond_publ_flag
N5 C31 . 1.115(6) ?
C31 C32 . 1.441(7) ?
C32 H32A . 0.9800 ?
C32 H32B . 0.9800 ?
C32 H32C . 0.9800 ?
C1 N1 . 1.331(3) ?
C1 C2 . 1.390(3) ?
C1 H1A . 0.9500 ?
C2 N2 . 1.338(3) ?
C2 H2A . 0.9500 ?
C3 C8 . 1.409(3) ?
C3 C4 . 1.411(3) ?
C3 N1 . 1.443(3) ?
C4 C5 . 1.384(3) ?
C4 C9 . 1.519(3) ?
C5 C6 . 1.392(4) ?
C5 H5A . 0.9500 ?
C6 C7 . 1.379(4) ?
C6 H6A . 0.9500 ?
C7 C8 . 1.399(4) ?
C7 H7A . 0.9500 ?
C8 C12 . 1.511(4) ?
C9 C10 . 1.529(4) ?
C9 C11 . 1.530(4) ?
C9 H9A . 1.0000 ?
C10 H10A . 0.9800 ?
C10 H10B . 0.9800 ?
C10 H10C . 0.9800 ?
C11 H11A . 0.9800 ?
C11 H11B . 0.9800 ?
C11 H11C . 0.9800 ?
C12 C14 . 1.528(4) ?
C12 C13 . 1.530(4) ?
C12 H12A . 1.0000 ?
C13 H13A . 0.9800 ?
C13 H13B . 0.9800 ?
C13 H13C . 0.9800 ?
C14 H14A . 0.9800 ?
C14 H14B . 0.9800 ?
C14 H14C . 0.9800 ?
C15 C20 . 1.406(3) ?
C15 C16 . 1.417(3) ?
C15 N2 . 1.441(3) ?
C16 C17 . 1.391(4) ?
C16 C21 . 1.519(4) ?
C17 C18 . 1.376(4) ?
C17 H17A . 0.9500 ?
C18 C19 . 1.379(4) ?
C18 H18A . 0.9500 ?
C19 C20 . 1.397(4) ?
C19 H19A . 0.9500 ?
C20 C24 . 1.512(4) ?
C21 C23 . 1.533(4) ?
C21 C22 . 1.537(4) ?
C21 H21A . 1.0000 ?
C22 H22A . 0.9800 ?
C22 H22B . 0.9800 ?
C22 H22C . 0.9800 ?
C23 H23A . 0.9800 ?
C23 H23B . 0.9800 ?
C23 H23C . 0.9800 ?
C24 C26 . 1.528(4) ?
C24 C25 . 1.534(4) ?
C24 H24A . 1.0000 ?
C25 H25A . 0.9800 ?
C25 H25B . 0.9800 ?
C25 H25C . 0.9800 ?
C26 H26A . 0.9800 ?
C26 H26B . 0.9800 ?
C26 H26C . 0.9800 ?
Cl1 Cr1 . 2.3382(7) ?
Cl2 Cr1 . 2.3029(7) ?
Cr1 N2 . 1.9806(19) ?
Cr1 N1 . 1.995(2) ?
Cr1 N3 . 2.099(2) ?
Cr1 N4 . 2.128(2) ?
N3 C27 . 1.127(3) ?
C27 C28 . 1.450(4) ?
C28 H28A . 0.9800 ?
C28 H28B . 0.9800 ?
C28 H28C . 0.9800 ?
N4 C29 . 1.128(4) ?
C29 C30 . 1.465(4) ?
C30 H30A . 0.9800 ?
C30 H30B . 0.9800 ?
C30 H30C . 0.9800 ?
